data_7114015
loop_
_publ_author_name
'Yano, Toshihiro'
'Tanaka, Rika'
'Nishioka, Takanori'
'Kinoshita, Isamu'
'Isobe, Kiyoshi'
'Wright, L. James'
'Collins, Terrence J.'

_publ_section_title
;
 Mononuclear--dinuclear helicate interconversion of
 dibromo{N,N&#x2032;-bis[(S)-1-2-(pyridyl)ethyl]pyridine-2,6-dicarboxamidate}copper(ii)
 via a deprotonation--protonation processElectronic supplementary
 information (ESI) available: preparation of (R)- and (S)-PEPDAH2. See
 http://www.rsc.org/suppdata/cc/b2/b202700c/
;
_journal_issue 13
_journal_name_full 'Chemical Communications'
_journal_page_first 1396
_journal_paper_doi 10.1039/b202700c
_journal_year 2002
_chemical_formula_moiety 'C42 H50 Cu2 N10 O10 '
_chemical_formula_sum 'C42 H50 Cu2 N10 O10'
_chemical_formula_weight 982.01
_space_group_IT_number 2
_symmetry_cell_setting triclinic
_symmetry_Int_Tables_number 2
_symmetry_space_group_name_Hall '-P 1'
_symmetry_space_group_name_H-M 'P -1'
_audit_creation_date 'Wed Feb 13 19:36:27 2002'
_audit_creation_method 'by teXsan'
_cell_angle_alpha 83.592(10)
_cell_angle_beta 79.837(9)
_cell_angle_gamma 67.482(7)
_cell_formula_units_Z 2
_cell_length_a 10.483(1)
_cell_length_b 12.709(1)
_cell_length_c 17.889(2)
_cell_measurement_reflns_used 8158
_cell_measurement_temperature 193.2
_cell_measurement_theta_max 27.5
_cell_measurement_theta_min 3.2
_cell_volume 2164.5(4)
_computing_cell_refinement CRYSTALCLEAR
_computing_data_collection CRYSTALCLEAR
_computing_data_reduction 'teXsan Ver. 1.11'
_computing_publication_material 'teXsan Ver. 1.11'
_computing_structure_refinement SHELXL97
_computing_structure_solution SIR92
_diffrn_detector_area_resol_mean 14.62
_diffrn_measurement_device_type 'Rigaku/MSC Mercury CCD'
_diffrn_measurement_method \w
_diffrn_radiation_type 'Mo K\a'
_diffrn_radiation_wavelength 0.7107
_diffrn_reflns_av_R_equivalents 0.000
_diffrn_reflns_limit_h_max 13
_diffrn_reflns_limit_h_min 0
_diffrn_reflns_limit_k_max 16
_diffrn_reflns_limit_k_min -14
_diffrn_reflns_limit_l_max 23
_diffrn_reflns_limit_l_min -22
_diffrn_reflns_number 447
_diffrn_reflns_theta_max 27.49
_exptl_absorpt_coefficient_mu 1.053
_exptl_absorpt_correction_T_max 0.810
_exptl_absorpt_correction_T_min 0.720
_exptl_absorpt_correction_type multi-scan
_exptl_absorpt_process_details '(Jacobson, 1998)'
_exptl_crystal_colour Green
_exptl_crystal_density_diffrn 1.507
_exptl_crystal_density_method 'not measured'
_exptl_crystal_description Prism
_exptl_crystal_size_max 0.200
_exptl_crystal_size_mid 0.200
_exptl_crystal_size_min 0.200
_refine_diff_density_max 0.71
_refine_diff_density_min -0.45
_refine_ls_extinction_coef 0.0000
_refine_ls_extinction_expression Fc^*^=kFc[1+0.001xFc^2^\l^3^/sin(2\q)]^-1/4^
_refine_ls_extinction_method SHELXL
_refine_ls_goodness_of_fit_ref 1.040
_refine_ls_hydrogen_treatment refall
_refine_ls_number_parameters 729
_refine_ls_number_reflns 7142
_refine_ls_R_factor_gt 0.0442
_refine_ls_shift/su_max 0.0010
_refine_ls_structure_factor_coef Fsqd
_refine_ls_weighting_details 'w = 1/[\s^2^(Fo^2^) + (0.0499P)^2^+1.4793P] where P=(Fo^2^+2Fc^2^)/3'
_refine_ls_weighting_scheme calc
_refine_ls_wR_factor_ref 0.1101
_reflns_number_gt 7142
_reflns_number_total 9348
_reflns_threshold_expression >2.0sigma(I)
_cod_data_source_file b202700c.txt
_cod_data_source_block '_rs-helix'
_cod_original_formula_sum 'C42 H50 Cu2 N10 O10 '
_cod_database_code 7114015

loop_
_symmetry_equiv_pos_as_xyz
x,y,z
-x,-y,-z

loop_
_atom_site_label
_atom_site_type_symbol
_atom_site_fract_x
_atom_site_fract_y
_atom_site_fract_z
_atom_site_U_iso_or_equiv
_atom_site_adp_type
_atom_site_occupancy
_atom_site_calc_flag
Cu(1) Cu 0.12668(4) 0.31905(3) 0.77255(2) 0.0185(1) Uani 1.00 d
Cu(2) Cu -0.17622(4) 0.25239(3) 0.75682(2) 0.0182(1) Uani 1.00 d
O(1) O -0.1910(2) 0.5733(2) 0.8878(1) 0.0292(5) Uani 1.00 d
O(2) O 0.0911(2) -0.0188(2) 0.8670(1) 0.0269(5) Uani 1.00 d
O(3) O -0.2596(2) 0.5649(2) 0.6467(1) 0.0286(5) Uani 1.00 d
O(4) O 0.2902(2) 0.0358(2) 0.6446(1) 0.0317(5) Uani 1.00 d
O(5) O 0.2848(3) -0.1826(2) 0.6630(2) 0.0464(7) Uani 1.00 d
O(6) O 0.4348(3) 0.0885(3) 0.4246(2) 0.0609(9) Uani 1.00 d
O(7) O -0.2658(3) 0.7756(2) 0.6858(2) 0.0539(8) Uani 1.00 d
O(8) O -0.3237(3) 0.2115(2) 1.1827(2) 0.0491(7) Uani 1.00 d
O(9) O -0.4038(3) 0.7750(2) 0.8367(2) 0.0504(7) Uani 1.00 d
O(10) O -0.4744(3) 0.7069(2) 0.5646(2) 0.0425(6) Uani 1.00 d
N(1) N 0.1970(3) 0.4200(2) 0.6900(1) 0.0194(5) Uani 1.00 d
N(2) N 0.0044(3) 0.4663(2) 0.8082(1) 0.0172(5) Uani 1.00 d
N(3) N -0.0474(3) 0.2778(2) 0.8611(1) 0.0191(5) Uani 1.00 d
N(4) N -0.0642(3) 0.1001(2) 0.7890(1) 0.0189(5) Uani 1.00 d
N(5) N -0.1906(3) 0.1653(2) 0.6682(1) 0.0227(5) Uani 1.00 d
N(6) N -0.3398(3) 0.2979(2) 0.8457(1) 0.0198(5) Uani 1.00 d
N(7) N -0.2649(2) 0.4106(2) 0.7268(1) 0.0172(5) Uani 1.00 d
N(8) N 0.0038(3) 0.2950(2) 0.6646(1) 0.0176(5) Uani 1.00 d
N(9) N 0.2357(3) 0.1694(2) 0.7340(1) 0.0189(5) Uani 1.00 d
N(10) N 0.2416(3) 0.2387(2) 0.8678(2) 0.0243(6) Uani 1.00 d
C(1) C 0.2956(3) 0.3855(3) 0.6289(2) 0.0255(7) Uani 1.00 d
C(2) C 0.3328(4) 0.4601(3) 0.5771(2) 0.0311(8) Uani 1.00 d
C(3) C 0.2669(4) 0.5762(3) 0.5879(2) 0.0332(8) Uani 1.00 d
C(4) C 0.1661(4) 0.6120(3) 0.6497(2) 0.0278(7) Uani 1.00 d
C(5) C 0.1331(3) 0.5318(2) 0.7004(2) 0.0180(6) Uani 1.00 d
C(6) C 0.0288(3) 0.5671(2) 0.7719(2) 0.0191(6) Uani 1.00 d
C(7) C 0.0861(4) 0.6176(3) 0.8252(2) 0.0290(7) Uani 1.00 d
C(8) C -0.1010(3) 0.4811(2) 0.8639(2) 0.0185(6) Uani 1.00 d
C(9) C -0.1015(3) 0.3706(2) 0.9033(2) 0.0182(6) Uani 1.00 d
C(10) C -0.1460(3) 0.3645(3) 0.9807(2) 0.0221(6) Uani 1.00 d
C(11) C -0.1277(3) 0.2594(3) 1.0172(2) 0.0255(7) Uani 1.00 d
C(12) C -0.0692(3) 0.1630(3) 0.9743(2) 0.0246(7) Uani 1.00 d
C(13) C -0.0342(3) 0.1756(2) 0.8965(2) 0.0191(6) Uani 1.00 d
C(14) C 0.0062(3) 0.0755(2) 0.8470(2) 0.0194(6) Uani 1.00 d
C(15) C -0.0500(3) 0.0060(3) 0.7439(2) 0.0214(6) Uani 1.00 d
C(16) C -0.1197(4) -0.0720(3) 0.7899(2) 0.0347(8) Uani 1.00 d
C(17) C -0.1163(4) 0.0540(3) 0.6731(2) 0.0257(7) Uani 1.00 d
C(18) C -0.1060(6) -0.0153(3) 0.6155(2) 0.049(1) Uani 1.00 d
C(19) C -0.1761(6) 0.0309(4) 0.5546(3) 0.059(1) Uani 1.00 d
C(20) C -0.2541(5) 0.1458(4) 0.5507(2) 0.050(1) Uani 1.00 d
C(21) C -0.2586(4) 0.2107(3) 0.6087(2) 0.0325(8) Uani 1.00 d
C(22) C -0.3621(3) 0.2304(3) 0.9057(2) 0.0266(7) Uani 1.00 d
C(23) C -0.4609(4) 0.2723(3) 0.9678(2) 0.0317(8) Uani 1.00 d
C(24) C -0.5399(4) 0.3874(3) 0.9678(2) 0.0334(8) Uani 1.00 d
C(25) C -0.5192(3) 0.4573(3) 0.9054(2) 0.0281(7) Uani 1.00 d
C(26) C -0.4180(3) 0.4097(3) 0.8447(2) 0.0202(6) Uani 1.00 d
C(27) C -0.3939(3) 0.4785(3) 0.7733(2) 0.0198(6) Uani 1.00 d
C(28) C -0.5198(4) 0.5125(4) 0.7311(2) 0.0348(8) Uani 1.00 d
C(29) C -0.2116(3) 0.4614(2) 0.6691(2) 0.0186(6) Uani 1.00 d
C(30) C -0.0808(3) 0.3822(2) 0.6246(2) 0.0181(6) Uani 1.00 d
C(31) C -0.0530(4) 0.3978(3) 0.5467(2) 0.0264(7) Uani 1.00 d
C(32) C 0.0624(4) 0.3170(3) 0.5075(2) 0.0315(8) Uani 1.00 d
C(33) C 0.1480(3) 0.2260(3) 0.5473(2) 0.0253(7) Uani 1.00 d
C(34) C 0.1174(3) 0.2195(2) 0.6261(2) 0.0188(6) Uani 1.00 d
C(35) C 0.2210(3) 0.1323(2) 0.6715(2) 0.0205(6) Uani 1.00 d
C(36) C 0.3448(3) 0.0919(3) 0.7767(2) 0.0246(7) Uani 1.00 d
C(37) C 0.4880(4) 0.0948(4) 0.7415(3) 0.046(1) Uani 1.00 d
C(38) C 0.3125(3) 0.1276(3) 0.8576(2) 0.0238(7) Uani 1.00 d
C(39) C 0.3559(4) 0.0509(3) 0.9181(2) 0.0327(8) Uani 1.00 d
C(40) C 0.3235(4) 0.0894(3) 0.9904(2) 0.0372(8) Uani 1.00 d
C(41) C 0.2523(4) 0.2047(3) 1.0011(2) 0.0324(8) Uani 1.00 d
C(42) C 0.2138(3) 0.2762(3) 0.9385(2) 0.0280(7) Uani 1.00 d
H(1) H 0.337(4) 0.308(3) 0.626(2) 0.0341(1) Uiso 1.00 calc
H(2) H 0.399(4) 0.432(3) 0.539(2) 0.0275(1) Uiso 1.00 calc
H(3) H 0.292(4) 0.627(3) 0.553(2) 0.0342(1) Uiso 1.00 calc
H(4) H 0.118(4) 0.684(3) 0.662(2) 0.0353(1) Uiso 1.00 calc
H(5) H -0.058(3) 0.623(3) 0.759(2) 0.01784(10) Uiso 1.00 calc
H(6) H 0.173(4) 0.560(3) 0.843(2) 0.0387(1) Uiso 1.00 calc
H(7) H 0.106(4) 0.684(3) 0.798(2) 0.0344(1) Uiso 1.00 calc
H(8) H 0.024(4) 0.638(3) 0.869(2) 0.0330(1) Uiso 1.00 calc
H(9) H -0.191(3) 0.436(3) 1.007(2) 0.0224(1) Uiso 1.00 calc
H(10) H -0.155(3) 0.252(3) 1.070(2) 0.0219(1) Uiso 1.00 calc
H(11) H -0.060(3) 0.095(3) 0.997(2) 0.01424(10) Uiso 1.00 calc
H(12) H 0.041(4) -0.033(3) 0.730(2) 0.0275(1) Uiso 1.00 calc
H(13) H -0.073(4) -0.108(3) 0.836(2) 0.0385(1) Uiso 1.00 calc
H(14) H -0.217(4) -0.026(3) 0.808(2) 0.0439(1) Uiso 1.00 calc
H(15) H -0.113(4) -0.130(4) 0.760(2) 0.0477(2) Uiso 1.00 calc
H(16) H -0.060(5) -0.086(4) 0.618(3) 0.0637(2) Uiso 1.00 calc
H(17) H -0.167(5) -0.018(4) 0.514(3) 0.0850(2) Uiso 1.00 calc
H(18) H -0.303(4) 0.179(3) 0.510(2) 0.0445(1) Uiso 1.00 calc
H(19) H -0.308(4) 0.289(3) 0.609(2) 0.0268(1) Uiso 1.00 calc
H(20) H -0.305(4) 0.149(3) 0.903(2) 0.0361(1) Uiso 1.00 calc
H(21) H -0.474(4) 0.222(3) 1.007(2) 0.0274(1) Uiso 1.00 calc
H(22) H -0.610(4) 0.419(3) 1.010(2) 0.0414(1) Uiso 1.00 calc
H(23) H -0.574(3) 0.537(3) 0.905(2) 0.0198(1) Uiso 1.00 calc
H(24) H -0.392(3) 0.543(3) 0.787(2) 0.0216(1) Uiso 1.00 calc
H(25) H -0.530(4) 0.437(3) 0.719(2) 0.0313(1) Uiso 1.00 calc
H(26) H -0.603(5) 0.558(4) 0.761(3) 0.0717(2) Uiso 1.00 calc
H(27) H -0.506(5) 0.534(4) 0.682(3) 0.0578(2) Uiso 1.00 calc
H(28) H -0.115(3) 0.465(3) 0.518(2) 0.0232(1) Uiso 1.00 calc
H(29) H 0.076(4) 0.326(3) 0.452(2) 0.0347(1) Uiso 1.00 calc
H(30) H 0.224(4) 0.170(3) 0.523(2) 0.0237(1) Uiso 1.00 calc
H(31) H 0.347(4) 0.025(3) 0.776(2) 0.0292(1) Uiso 1.00 calc
H(32) H 0.485(4) 0.180(4) 0.745(2) 0.0525(2) Uiso 1.00 calc
H(33) H 0.556(6) 0.042(4) 0.773(3) 0.0823(2) Uiso 1.00 calc
H(34) H 0.504(5) 0.078(4) 0.691(3) 0.0616(2) Uiso 1.00 calc
H(35) H 0.396(4) -0.019(3) 0.911(2) 0.0388(1) Uiso 1.00 calc
H(36) H 0.357(4) 0.039(3) 1.036(2) 0.0416(1) Uiso 1.00 calc
H(37) H 0.227(4) 0.236(3) 1.049(2) 0.0396(1) Uiso 1.00 calc
H(38) H 0.165(4) 0.359(3) 0.942(2) 0.0293(1) Uiso 1.00 calc

loop_
_atom_site_aniso_label
_atom_site_aniso_U_11
_atom_site_aniso_U_22
_atom_site_aniso_U_33
_atom_site_aniso_U_12
_atom_site_aniso_U_13
_atom_site_aniso_U_23
Cu(1) 0.0202(2) 0.0127(2) 0.0202(2) -0.0038(1) -0.0016(1) -0.0011(1)
Cu(2) 0.0195(2) 0.0131(2) 0.0178(2) -0.0016(1) -0.0028(1) -0.0003(1)
O(1) 0.027(1) 0.016(1) 0.035(1) -0.0003(9) 0.0043(10) -0.0036(9)
O(2) 0.027(1) 0.017(1) 0.030(1) 0.0008(9) -0.0086(10) 0.0012(9)
O(3) 0.028(1) 0.016(1) 0.036(1) -0.0040(9) -0.003(1) 0.0057(9)
O(4) 0.032(1) 0.017(1) 0.038(1) 0.0003(10) -0.001(1) -0.0106(10)
O(5) 0.042(2) 0.030(1) 0.063(2) -0.012(1) 0.006(1) -0.012(1)
O(6) 0.055(2) 0.050(2) 0.069(2) -0.016(2) 0.013(2) -0.009(2)
O(7) 0.065(2) 0.049(2) 0.055(2) -0.025(2) -0.016(2) -0.004(1)
O(8) 0.047(2) 0.035(1) 0.049(2) -0.006(1) 0.013(1) -0.005(1)
O(9) 0.049(2) 0.043(2) 0.047(2) 0.000(1) -0.016(1) -0.005(1)
O(10) 0.043(2) 0.036(1) 0.038(2) -0.001(1) -0.009(1) -0.008(1)
N(1) 0.019(1) 0.019(1) 0.022(1) -0.007(1) -0.003(1) -0.0038(10)
N(2) 0.019(1) 0.014(1) 0.018(1) -0.0061(10) -0.0018(10) -0.0004(9)
N(3) 0.018(1) 0.016(1) 0.020(1) -0.0029(10) -0.0012(10) 0.0003(9)
N(4) 0.021(1) 0.012(1) 0.021(1) -0.0027(10) -0.003(1) -0.0007(9)
N(5) 0.028(1) 0.022(1) 0.022(1) -0.012(1) -0.006(1) 0.001(1)
N(6) 0.016(1) 0.020(1) 0.023(1) -0.007(1) -0.003(1) 0.0010(10)
N(7) 0.015(1) 0.014(1) 0.020(1) -0.0027(9) -0.0030(10) -0.0001(9)
N(8) 0.019(1) 0.014(1) 0.018(1) -0.0044(10) -0.0014(10) -0.0026(9)
N(9) 0.016(1) 0.014(1) 0.024(1) -0.0018(10) -0.004(1) -0.0010(10)
N(10) 0.019(1) 0.022(1) 0.029(1) -0.004(1) -0.005(1) -0.001(1)
C(1) 0.025(2) 0.027(2) 0.027(2) -0.011(1) 0.000(1) -0.008(1)
C(2) 0.034(2) 0.045(2) 0.019(2) -0.022(2) 0.003(1) -0.007(1)
C(3) 0.044(2) 0.041(2) 0.023(2) -0.027(2) -0.006(2) 0.006(1)
C(4) 0.035(2) 0.023(2) 0.027(2) -0.013(1) -0.006(1) 0.002(1)
C(5) 0.019(1) 0.018(1) 0.019(1) -0.009(1) -0.006(1) 0.002(1)
C(6) 0.019(1) 0.013(1) 0.023(2) -0.004(1) -0.003(1) -0.001(1)
C(7) 0.031(2) 0.031(2) 0.027(2) -0.015(2) 0.004(2) -0.011(1)
C(8) 0.016(1) 0.018(1) 0.020(1) -0.004(1) -0.002(1) -0.002(1)
C(9) 0.013(1) 0.018(1) 0.020(1) -0.003(1) 0.000(1) -0.001(1)
C(10) 0.021(2) 0.022(2) 0.020(2) -0.005(1) -0.002(1) -0.003(1)
C(11) 0.029(2) 0.031(2) 0.016(2) -0.012(1) -0.001(1) 0.001(1)
C(12) 0.029(2) 0.020(2) 0.023(2) -0.008(1) -0.005(1) 0.005(1)
C(13) 0.016(1) 0.020(1) 0.020(1) -0.004(1) -0.004(1) 0.001(1)
C(14) 0.019(1) 0.018(1) 0.019(1) -0.007(1) 0.000(1) 0.002(1)
C(15) 0.020(2) 0.015(1) 0.028(2) -0.004(1) -0.004(1) -0.005(1)
C(16) 0.045(2) 0.022(2) 0.042(2) -0.016(2) -0.014(2) 0.007(2)
C(17) 0.031(2) 0.023(2) 0.025(2) -0.012(1) -0.003(1) -0.004(1)
C(18) 0.090(4) 0.024(2) 0.036(2) -0.020(2) -0.018(2) -0.005(2)
C(19) 0.112(4) 0.044(3) 0.038(2) -0.038(3) -0.028(3) -0.005(2)
C(20) 0.088(3) 0.048(3) 0.034(2) -0.040(2) -0.034(2) 0.011(2)
C(21) 0.045(2) 0.028(2) 0.030(2) -0.019(2) -0.014(2) 0.005(1)
C(22) 0.021(2) 0.026(2) 0.033(2) -0.010(1) -0.003(1) 0.003(1)
C(23) 0.023(2) 0.043(2) 0.029(2) -0.016(2) -0.001(1) 0.007(2)
C(24) 0.021(2) 0.046(2) 0.027(2) -0.009(2) 0.004(1) -0.005(2)
C(25) 0.020(2) 0.030(2) 0.028(2) -0.003(1) -0.001(1) -0.006(1)
C(26) 0.014(1) 0.022(2) 0.025(2) -0.006(1) -0.006(1) -0.003(1)
C(27) 0.016(1) 0.016(1) 0.024(2) -0.003(1) -0.001(1) -0.003(1)
C(28) 0.019(2) 0.043(2) 0.035(2) -0.004(2) -0.007(2) 0.008(2)
C(29) 0.018(1) 0.017(1) 0.021(2) -0.005(1) -0.007(1) 0.001(1)
C(30) 0.019(1) 0.018(1) 0.019(1) -0.008(1) -0.003(1) 0.000(1)
C(31) 0.029(2) 0.029(2) 0.021(2) -0.010(1) -0.006(1) 0.004(1)
C(32) 0.038(2) 0.041(2) 0.014(2) -0.016(2) 0.002(1) 0.000(1)
C(33) 0.026(2) 0.028(2) 0.021(2) -0.010(1) 0.003(1) -0.009(1)
C(34) 0.021(1) 0.016(1) 0.021(2) -0.008(1) -0.001(1) -0.004(1)
C(35) 0.019(1) 0.014(1) 0.025(2) -0.005(1) 0.002(1) -0.001(1)
C(36) 0.018(2) 0.017(2) 0.032(2) 0.001(1) -0.005(1) -0.001(1)
C(37) 0.018(2) 0.069(3) 0.043(3) -0.006(2) -0.002(2) -0.007(2)
C(38) 0.015(1) 0.023(2) 0.032(2) -0.005(1) -0.007(1) 0.001(1)
C(39) 0.028(2) 0.023(2) 0.042(2) -0.002(1) -0.013(2) 0.004(1)
C(40) 0.034(2) 0.045(2) 0.033(2) -0.013(2) -0.017(2) 0.009(2)
C(41) 0.027(2) 0.043(2) 0.029(2) -0.013(2) -0.007(1) -0.005(2)
C(42) 0.020(2) 0.031(2) 0.034(2) -0.007(1) -0.006(1) -0.006(1)

loop_
_atom_type_symbol
_atom_type_description
_atom_type_scat_dispersion_real
_atom_type_scat_dispersion_imag
_atom_type_scat_source
H H 0.000 0.000
;International Tables for Crystallography
(1992, Vol. C, Table 6.1.1.4)
;
C C 0.003 0.002
;International Tables for Crystallography
(1992, Vol. C, Tables 4.2.6.8 and 6.1.1.4)
;
N N 0.006 0.003
;International Tables for Crystallography
(1992, Vol. C, Tables 4.2.6.8 and 6.1.1.4)
;
O O 0.011 0.006
;International Tables for Crystallography
(1992, Vol. C, Tables 4.2.6.8 and 6.1.1.4)
;
Cu Cu 0.320 1.265
;International Tables for Crystallography
(1992, Vol. C, Tables 4.2.6.8 and 6.1.1.4)
;

loop_
_geom_angle_atom_site_label_1
_geom_angle_atom_site_label_2
_geom_angle_atom_site_label_3
_geom_angle
_geom_angle_publ_flag
N(1) Cu(1) N(2) 81.14(9) yes
N(1) Cu(1) N(9) 100.44(10) yes
N(1) Cu(1) N(10) 120.7(1) yes
N(2) Cu(1) N(9) 175.0(1) yes
N(2) Cu(1) N(10) 103.31(10) yes
N(9) Cu(1) N(10) 80.1(1) yes
N(4) Cu(2) N(5) 81.5(1) yes
N(4) Cu(2) N(6) 102.10(9) yes
N(4) Cu(2) N(7) 171.3(1) yes
N(5) Cu(2) N(6) 118.6(1) yes
N(5) Cu(2) N(7) 104.0(1) yes
N(6) Cu(2) N(7) 81.35(9) yes
Cu(1) N(1) C(1) 127.6(2) yes
Cu(1) N(1) C(5) 113.8(2) yes
C(1) N(1) C(5) 118.6(3) yes
Cu(1) N(2) C(6) 118.5(2) yes
Cu(1) N(2) C(8) 123.2(2) yes
C(6) N(2) C(8) 118.2(2) yes
C(9) N(3) C(13) 118.2(2) yes
Cu(2) N(4) C(14) 124.2(2) yes
Cu(2) N(4) C(15) 118.0(2) yes
C(14) N(4) C(15) 117.7(2) yes
Cu(2) N(5) C(17) 112.9(2) yes
Cu(2) N(5) C(21) 127.0(2) yes
C(17) N(5) C(21) 120.0(3) yes
Cu(2) N(6) C(22) 126.4(2) yes
Cu(2) N(6) C(26) 113.6(2) yes
C(22) N(6) C(26) 119.5(2) yes
Cu(2) N(7) C(27) 118.1(2) yes
Cu(2) N(7) C(29) 123.2(2) yes
C(27) N(7) C(29) 118.6(2) yes
C(30) N(8) C(34) 117.9(2) yes
Cu(1) N(9) C(35) 125.1(2) yes
Cu(1) N(9) C(36) 117.7(2) yes
C(35) N(9) C(36) 117.1(2) yes
Cu(1) N(10) C(38) 110.4(2) yes
Cu(1) N(10) C(42) 127.2(2) yes
C(38) N(10) C(42) 118.6(3) yes
N(1) C(1) C(2) 122.7(3) yes
C(1) C(2) C(3) 118.8(3) yes
C(2) C(3) C(4) 118.9(4) yes
C(3) C(4) C(5) 119.5(3) yes
N(1) C(5) C(4) 121.5(3) yes
N(1) C(5) C(6) 117.1(3) yes
C(4) C(5) C(6) 121.4(3) yes
N(2) C(6) C(5) 108.4(2) yes
N(2) C(6) C(7) 110.4(3) yes
C(5) C(6) C(7) 109.7(3) yes
O(1) C(8) N(2) 127.8(3) yes
O(1) C(8) C(9) 119.6(2) yes
N(2) C(8) C(9) 112.5(2) yes
N(3) C(9) C(8) 116.9(2) yes
N(3) C(9) C(10) 122.4(3) yes
C(8) C(9) C(10) 120.5(3) yes
C(9) C(10) C(11) 119.2(3) yes
C(10) C(11) C(12) 118.6(3) yes
C(11) C(12) C(13) 119.2(3) yes
N(3) C(13) C(12) 122.2(3) yes
N(3) C(13) C(14) 117.3(2) yes
C(12) C(13) C(14) 120.2(3) yes
O(2) C(14) N(4) 128.1(3) yes
O(2) C(14) C(13) 118.9(3) yes
N(4) C(14) C(13) 112.8(2) yes
N(4) C(15) C(16) 110.7(3) yes
N(4) C(15) C(17) 109.1(2) yes
C(16) C(15) C(17) 109.9(3) yes
N(5) C(17) C(15) 117.8(3) yes
N(5) C(17) C(18) 120.3(3) yes
C(15) C(17) C(18) 121.9(3) yes
C(17) C(18) C(19) 119.8(4) yes
C(18) C(19) C(20) 119.3(5) yes
C(19) C(20) C(21) 118.3(4) yes
N(5) C(21) C(20) 122.2(3) yes
N(6) C(22) C(23) 122.3(3) yes
C(22) C(23) C(24) 118.6(3) yes
C(23) C(24) C(25) 119.5(3) yes
C(24) C(25) C(26) 119.1(3) yes
N(6) C(26) C(25) 121.1(3) yes
N(6) C(26) C(27) 116.4(2) yes
C(25) C(26) C(27) 122.4(3) yes
N(7) C(27) C(26) 109.1(2) yes
N(7) C(27) C(28) 111.6(3) yes
C(26) C(27) C(28) 108.7(3) yes
O(3) C(29) N(7) 127.7(2) yes
O(3) C(29) C(30) 118.6(3) yes
N(7) C(29) C(30) 113.7(2) yes
N(8) C(30) C(29) 116.4(2) yes
N(8) C(30) C(31) 122.8(2) yes
C(29) C(30) C(31) 120.8(2) yes
C(30) C(31) C(32) 118.5(3) yes
C(31) C(32) C(33) 119.4(3) yes
C(32) C(33) C(34) 118.7(3) yes
N(8) C(34) C(33) 122.6(2) yes
N(8) C(34) C(35) 117.5(2) yes
C(33) C(34) C(35) 119.6(2) yes
O(4) C(35) N(9) 126.8(3) yes
O(4) C(35) C(34) 118.3(3) yes
N(9) C(35) C(34) 114.7(2) yes
N(9) C(36) C(37) 110.8(3) yes
N(9) C(36) C(38) 109.2(2) yes
C(37) C(36) C(38) 109.0(3) yes
N(10) C(38) C(36) 115.9(3) yes
N(10) C(38) C(39) 121.5(3) yes
C(36) C(38) C(39) 122.5(3) yes
C(38) C(39) C(40) 119.5(3) yes
C(39) C(40) C(41) 119.2(3) yes
C(40) C(41) C(42) 118.3(3) yes
N(10) C(42) C(41) 122.8(3) yes

loop_
_geom_bond_atom_site_label_1
_geom_bond_atom_site_label_2
_geom_bond_distance
_geom_bond_publ_flag
Cu(1) N(1) 2.070(3) yes
Cu(1) N(2) 1.922(2) yes
Cu(1) N(9) 1.936(2) yes
Cu(1) N(10) 2.189(3) yes
Cu(2) N(4) 1.925(2) yes
Cu(2) N(5) 2.089(3) yes
Cu(2) N(6) 2.070(2) yes
Cu(2) N(7) 1.923(2) yes
O(1) C(8) 1.252(3) yes
O(2) C(14) 1.248(3) yes
O(3) C(29) 1.261(3) yes
O(4) C(35) 1.261(3) yes
N(1) C(1) 1.348(4) yes
N(1) C(5) 1.337(4) yes
N(2) C(6) 1.461(4) yes
N(2) C(8) 1.320(4) yes
N(3) C(9) 1.349(4) yes
N(3) C(13) 1.348(4) yes
N(4) C(14) 1.319(4) yes
N(4) C(15) 1.464(4) yes
N(5) C(17) 1.330(4) yes
N(5) C(21) 1.337(5) yes
N(6) C(22) 1.343(4) yes
N(6) C(26) 1.342(4) yes
N(7) C(27) 1.461(3) yes
N(7) C(29) 1.310(4) yes
N(8) C(30) 1.350(3) yes
N(8) C(34) 1.340(3) yes
N(9) C(35) 1.315(4) yes
N(9) C(36) 1.463(4) yes
N(10) C(38) 1.336(4) yes
N(10) C(42) 1.344(4) yes
C(1) C(2) 1.367(5) yes
C(2) C(3) 1.388(5) yes
C(3) C(4) 1.370(5) yes
C(4) C(5) 1.390(5) yes
C(5) C(6) 1.514(4) yes
C(6) C(7) 1.522(6) yes
C(8) C(9) 1.500(4) yes
C(9) C(10) 1.384(4) yes
C(10) C(11) 1.379(4) yes
C(11) C(12) 1.391(5) yes
C(12) C(13) 1.383(4) yes
C(13) C(14) 1.512(4) yes
C(15) C(16) 1.535(6) yes
C(15) C(17) 1.508(5) yes
C(17) C(18) 1.391(6) yes
C(18) C(19) 1.373(7) yes
C(19) C(20) 1.375(6) yes
C(20) C(21) 1.381(7) yes
C(22) C(23) 1.375(4) yes
C(23) C(24) 1.378(5) yes
C(24) C(25) 1.386(5) yes
C(25) C(26) 1.384(4) yes
C(26) C(27) 1.506(4) yes
C(27) C(28) 1.529(5) yes
C(29) C(30) 1.505(4) yes
C(30) C(31) 1.381(4) yes
C(31) C(32) 1.385(4) yes
C(32) C(33) 1.377(4) yes
C(33) C(34) 1.389(4) yes
C(34) C(35) 1.502(4) yes
C(36) C(37) 1.535(6) yes
C(36) C(38) 1.507(5) yes
C(38) C(39) 1.388(5) yes
C(39) C(40) 1.374(5) yes
C(40) C(41) 1.384(5) yes
C(41) C(42) 1.377(5) yes

loop_
_geom_contact_atom_site_label_1
_geom_contact_atom_site_label_2
_geom_contact_distance
_geom_contact_site_symmetry_2
O(1) C(24) 3.395(4) 2_467
O(1) C(41) 3.427(5) 2_567
O(2) O(8) 2.807(3) 2_557
O(2) C(12) 3.225(4) 2_557
O(2) C(11) 3.429(4) 2_557
O(4) O(6) 2.834(4) 2_656
O(5) O(10) 2.776(3) 1_645
O(5) O(8) 2.824(4) 2_557
O(5) C(4) 3.340(6) 1_545
O(5) C(3) 3.562(6) 1_545
O(6) O(10) 2.817(5) 2_566
O(6) O(7) 2.856(4) 2_566
O(6) O(6) 3.434(6) 2_656
O(6) C(19) 3.531(8) 2_556
O(8) O(9) 2.876(5) 2_467
O(10) C(2) 3.256(4) 2_566
C(3) C(31) 3.477(6) 2_566
C(3) C(28) 3.521(6) 1_655
C(4) C(28) 3.558(6) 1_655
C(7) C(11) 3.539(6) 2_567
C(23) C(41) 3.371(6) 1_455
C(23) C(42) 3.521(6) 1_455
C(24) C(25) 3.444(6) 2_467
C(24) C(42) 3.518(6) 1_455
C(31) C(31) 3.370(8) 2_566
C(40) C(40) 3.579(7) 2_657

loop_
_geom_torsion_atom_site_label_1
_geom_torsion_atom_site_label_2
_geom_torsion_atom_site_label_3
_geom_torsion_atom_site_label_4
_geom_torsion
_geom_torsion_publ_flag
Cu(1) N(1) C(1) C(2) 179.1(3) yes
Cu(1) N(1) C(5) C(4) -179.1(3) yes
Cu(1) N(1) C(5) C(6) 4.0(4) yes
Cu(1) N(2) C(6) C(5) 11.6(3) yes
Cu(1) N(2) C(6) C(7) -108.5(2) yes
Cu(1) N(2) C(8) O(1) -175.1(3) yes
Cu(1) N(2) C(8) C(9) 8.4(4) yes
Cu(1) N(9) C(35) O(4) 179.8(3) yes
Cu(1) N(9) C(35) C(34) 4.6(4) yes
Cu(1) N(9) C(36) C(37) -97.8(3) yes
Cu(1) N(9) C(36) C(38) 22.2(4) yes
Cu(1) N(10) C(38) C(36) 22.5(4) yes
Cu(1) N(10) C(38) C(39) -158.9(3) yes
Cu(1) N(10) C(42) C(41) 154.3(3) yes
Cu(2) N(4) C(14) O(2) -172.5(3) yes
Cu(2) N(4) C(14) C(13) 12.7(4) yes
Cu(2) N(4) C(15) C(16) -114.1(3) yes
Cu(2) N(4) C(15) C(17) 7.0(3) yes
Cu(2) N(5) C(17) C(15) 7.3(4) yes
Cu(2) N(5) C(17) C(18) -175.2(3) yes
Cu(2) N(5) C(21) C(20) 175.8(3) yes
Cu(2) N(6) C(22) C(23) 169.8(3) yes
Cu(2) N(6) C(26) C(25) -170.8(3) yes
Cu(2) N(6) C(26) C(27) 11.8(4) yes
Cu(2) N(7) C(27) C(26) 8.9(4) yes
Cu(2) N(7) C(27) C(28) -111.2(3) yes
Cu(2) N(7) C(29) O(3) -177.6(3) yes
Cu(2) N(7) C(29) C(30) 4.9(4) yes
O(1) C(8) N(2) C(6) 4.7(5) yes
O(1) C(8) C(9) N(3) 153.1(3) yes
O(1) C(8) C(9) C(10) -31.7(5) yes
O(2) C(14) N(4) C(15) 4.0(5) yes
O(2) C(14) C(13) N(3) 139.8(3) yes
O(2) C(14) C(13) C(12) -46.4(5) yes
O(3) C(29) N(7) C(27) -1.2(6) yes
O(3) C(29) C(30) N(8) 148.4(3) yes
O(3) C(29) C(30) C(31) -33.3(5) yes
O(4) C(35) N(9) C(36) 1.0(5) yes
O(4) C(35) C(34) N(8) 149.1(3) yes
O(4) C(35) C(34) C(33) -36.9(5) yes
N(1) Cu(1) N(2) C(6) -8.0(2) yes
N(1) Cu(1) N(2) C(8) 171.8(3) yes
N(1) Cu(1) N(9) C(35) -68.0(3) yes
N(1) Cu(1) N(9) C(36) 110.9(2) yes
N(1) Cu(1) N(10) C(38) -104.2(2) yes
N(1) Cu(1) N(10) C(42) 98.3(3) yes
N(1) C(1) C(2) C(3) 0.2(6) yes
N(1) C(5) C(4) C(3) -0.5(6) yes
N(1) C(5) C(6) N(2) -9.7(4) yes
N(1) C(5) C(6) C(7) 110.9(3) yes
N(2) Cu(1) N(1) C(1) -177.2(3) yes
N(2) Cu(1) N(1) C(5) 2.0(2) yes
N(2) Cu(1) N(9) C(35) 39(1) yes
N(2) Cu(1) N(9) C(36) -141(1) yes
N(2) Cu(1) N(10) C(38) 168.3(2) yes
N(2) Cu(1) N(10) C(42) 10.8(3) yes
N(2) C(6) C(5) C(4) 173.4(3) yes
N(2) C(8) C(9) N(3) -30.2(4) yes
N(2) C(8) C(9) C(10) 145.1(3) yes
N(3) C(9) C(10) C(11) 3.7(5) yes
N(3) C(13) C(12) C(11) 3.9(5) yes
N(3) C(13) C(14) N(4) -44.8(4) yes
N(4) Cu(2) N(5) C(17) -2.5(2) yes
N(4) Cu(2) N(5) C(21) -179.1(3) yes
N(4) Cu(2) N(6) C(22) -5.1(3) yes
N(4) Cu(2) N(6) C(26) 166.7(2) yes
N(4) Cu(2) N(7) C(27) -116.7(6) yes
N(4) Cu(2) N(7) C(29) 59.8(8) yes
N(4) C(14) C(13) C(12) 128.9(3) yes
N(4) C(15) C(17) N(5) -9.3(4) yes
N(4) C(15) C(17) C(18) 173.2(4) yes
N(5) Cu(2) N(4) C(14) 173.6(3) yes
N(5) Cu(2) N(4) C(15) -2.9(2) yes
N(5) Cu(2) N(6) C(22) 81.8(3) yes
N(5) Cu(2) N(6) C(26) -106.5(3) yes
N(5) Cu(2) N(7) C(27) 114.9(2) yes
N(5) Cu(2) N(7) C(29) -68.7(3) yes
N(5) C(17) C(15) C(16) 112.4(4) yes
N(5) C(17) C(18) C(19) -2.0(7) yes
N(5) C(21) C(20) C(19) -0.3(7) yes
N(6) Cu(2) N(4) C(14) -68.8(3) yes
N(6) Cu(2) N(4) C(15) 114.7(2) yes
N(6) Cu(2) N(5) C(17) -101.7(2) yes
N(6) Cu(2) N(5) C(21) 81.7(3) yes
N(6) Cu(2) N(7) C(27) -2.6(2) yes
N(6) Cu(2) N(7) C(29) 173.9(3) yes
N(6) C(22) C(23) C(24) 0.3(6) yes
N(6) C(26) C(25) C(24) -0.4(6) yes
N(6) C(26) C(27) N(7) -13.3(4) yes
N(6) C(26) C(27) C(28) 108.6(3) yes
N(7) Cu(2) N(4) C(14) 43.9(8) yes
N(7) Cu(2) N(4) C(15) -132.6(6) yes
N(7) Cu(2) N(5) C(17) 170.6(2) yes
N(7) Cu(2) N(5) C(21) -6.0(3) yes
N(7) Cu(2) N(6) C(22) -177.0(3) yes
N(7) Cu(2) N(6) C(26) -5.2(3) yes
N(7) C(27) C(26) C(25) 169.3(3) yes
N(7) C(29) C(30) N(8) -33.9(5) yes
N(7) C(29) C(30) C(31) 144.4(4) yes
N(8) C(30) C(31) C(32) 3.7(6) yes
N(8) C(34) C(33) C(32) 3.5(6) yes
N(8) C(34) C(35) N(9) -35.2(5) yes
N(9) Cu(1) N(1) C(1) -2.1(3) yes
N(9) Cu(1) N(1) C(5) 177.2(2) yes
N(9) Cu(1) N(2) C(6) -116(1) yes
N(9) Cu(1) N(2) C(8) 63(1) yes
N(9) Cu(1) N(10) C(38) -7.9(2) yes
N(9) Cu(1) N(10) C(42) -165.3(3) yes
N(9) C(35) C(34) C(33) 138.7(3) yes
N(9) C(36) C(38) N(10) -29.4(4) yes
N(9) C(36) C(38) C(39) 152.0(3) yes
N(10) Cu(1) N(1) C(1) 82.5(3) yes
N(10) Cu(1) N(1) C(5) -98.3(2) yes
N(10) Cu(1) N(2) C(6) 111.7(2) yes
N(10) Cu(1) N(2) C(8) -68.6(3) yes
N(10) Cu(1) N(9) C(35) 172.3(3) yes
N(10) Cu(1) N(9) C(36) -8.8(2) yes
N(10) C(38) C(36) C(37) 91.7(4) yes
N(10) C(38) C(39) C(40) 1.1(6) yes
N(10) C(42) C(41) C(40) 0.5(6) yes
C(1) N(1) C(5) C(4) 0.2(5) yes
C(1) N(1) C(5) C(6) -176.7(3) yes
C(1) C(2) C(3) C(4) -0.5(6) yes
C(2) C(1) N(1) C(5) -0.1(6) yes
C(2) C(3) C(4) C(5) 0.6(6) yes
C(3) C(4) C(5) C(6) 176.3(4) yes
C(4) C(5) C(6) C(7) -66.0(4) yes
C(5) C(6) N(2) C(8) -168.2(3) yes
C(6) N(2) C(8) C(9) -171.8(3) yes
C(7) C(6) N(2) C(8) 71.7(3) yes
C(8) C(9) N(3) C(13) 173.8(3) yes
C(8) C(9) C(10) C(11) -171.3(3) yes
C(9) N(3) C(13) C(12) -2.5(5) yes
C(9) N(3) C(13) C(14) 171.2(3) yes
C(9) C(10) C(11) C(12) -2.1(5) yes
C(10) C(9) N(3) C(13) -1.4(5) yes
C(10) C(11) C(12) C(13) -1.5(6) yes
C(11) C(12) C(13) C(14) -169.5(3) yes
C(13) C(14) N(4) C(15) -170.8(3) yes
C(14) N(4) C(15) C(16) 69.2(4) yes
C(14) N(4) C(15) C(17) -169.7(3) yes
C(15) C(17) N(5) C(21) -175.8(3) yes
C(15) C(17) C(18) C(19) 175.5(5) yes
C(16) C(15) C(17) C(18) -65.1(4) yes
C(17) N(5) C(21) C(20) -0.6(6) yes
C(17) C(18) C(19) C(20) 1.1(8) yes
C(18) C(17) N(5) C(21) 1.7(6) yes
C(18) C(19) C(20) C(21) 0.1(8) yes
C(22) N(6) C(26) C(25) 1.5(5) yes
C(22) N(6) C(26) C(27) -175.9(3) yes
C(22) C(23) C(24) C(25) 0.8(6) yes
C(23) C(22) N(6) C(26) -1.5(6) yes
C(23) C(24) C(25) C(26) -0.8(6) yes
C(24) C(25) C(26) C(27) 176.9(4) yes
C(25) C(26) C(27) C(28) -68.7(4) yes
C(26) C(27) N(7) C(29) -167.8(3) yes
C(27) N(7) C(29) C(30) -178.7(3) yes
C(28) C(27) N(7) C(29) 72.1(4) yes
C(29) C(30) N(8) C(34) 176.5(3) yes
C(29) C(30) C(31) C(32) -174.4(4) yes
C(30) N(8) C(34) C(33) -2.0(5) yes
C(30) N(8) C(34) C(35) 171.8(3) yes
C(30) C(31) C(32) C(33) -2.1(7) yes
C(31) C(30) N(8) C(34) -1.7(5) yes
C(31) C(32) C(33) C(34) -1.3(6) yes
C(32) C(33) C(34) C(35) -170.1(4) yes
C(34) C(35) N(9) C(36) -174.2(3) yes
C(35) N(9) C(36) C(37) 81.2(4) yes
C(35) N(9) C(36) C(38) -158.9(3) yes
C(36) C(38) N(10) C(42) -177.8(3) yes
C(36) C(38) C(39) C(40) 179.6(4) yes
C(37) C(36) C(38) C(39) -86.9(4) yes
C(38) N(10) C(42) C(41) -1.6(6) yes
C(38) C(39) C(40) C(41) -2.2(6) yes
C(39) C(38) N(10) C(42) 0.8(5) yes
C(39) C(40) C(41) C(42) 1.5(6) yes
C(39) C(40) C(41) C(42) 1.5(6) yes
